data_4031419
loop_
_publ_author_name
'Cardinal, G.'
'Gillespie, R.J.'
'Vekris, J.E.'
'Sawyer, J.F.'

_publ_section_title
;
 Charge-transfer interactions in the square-planar chalcogen cations,
 M4(2+), preparation and crystal structures of the compounds (Se4) (Sb2
 F4) (Sb2 F5) (Sb F6), (Se4) (Al Cl4), and (Te4) (Sb F6)2
;
_journal_name_full
;
Journal of the Chemical Society. Dalton Transactions, Inorganic Chemistry 
(1972-)
;
_journal_page_first 765
_journal_page_last 779
_journal_volume 1982
_journal_year 1982
_chemical_formula_sum 'F12 Sb2 Te4'
_chemical_name_systematic 'Te4 (Sb F6)2'
_space_group_IT_number 2
_symmetry_space_group_name_Hall '-P 1 (-x,-1/2*y+1/2*z,1/2*y+1/2*z)'
_symmetry_space_group_name_H-M 'A -1'
_cell_angle_alpha 100.56
_cell_angle_beta 102.67
_cell_angle_gamma 97.47
_cell_formula_units_Z 2
_cell_length_a 5.7
_cell_length_b 16.252
_cell_length_c 8.076
_cell_volume 706.163
_citation_journal_id_ASTM JCDTBI
_cod_data_source_file Cardinal_JCDTBI_1982_847.cif
_cod_data_source_block F12Sb2Te4
_cod_original_cell_volume 706.1635
_cod_original_sg_symbol_H-M 'P -1 (-a,-b+c,b+c)'
_cod_database_code 4031419

loop_
_symmetry_equiv_pos_as_xyz
x,y,z
-x,-y,-z
x,y+1/2,z+1/2
-x,-y+1/2,-z+1/2

loop_
_atom_site_label
_atom_site_type_symbol
_atom_site_fract_x
_atom_site_fract_y
_atom_site_fract_z
_atom_site_occupancy
_atom_site_U_iso_or_equiv
Te2 Te 0.0715 0.5318 0.8018 1 0.0
F2 F-1 0.1215 0.2845 0.5729 1 0.0
Te1 Te 0.1559 0.4042 0.9616 1 0.0
Sb1 Sb+5 0.3941 0.3315 0.5103 1 0.0
F4 F-1 0.3256 0.4382 0.5969 1 0.0
F5 F-1 0.6594 0.382 0.4473 1 0.0
F3 F-1 0.4573 0.2237 0.4304 1 0.0
F6 F-1 0.5754 0.3408 0.732 1 0.0
F1 F-1 0.1985 0.332 0.2918 1 0.0
